data_7100604
loop_
_publ_author_name
'P. Power'
'James C. Fettinger'
'Yang Peng.'
'Geoffrey H. Spikes'
'Jochen Steiner'

_publ_section_title
;
Different reactivity of the heavier group 14 element
alkyne analogues Ar'MMAr' (M = Ge, Sn; Ar' = C6H3-2,6(C6H3-2,6-Pri2)2)
with R2NO
;
_journal_name_full 'Chemical Communications'
_journal_paper_doi 10.1039/b513189h
_journal_year 2005
_chemical_formula_moiety 'C44 H54 Ge O'
_chemical_formula_sum 'C44 H54 Ge O'
_chemical_formula_weight 671.46
_chemical_name_common 5
_space_group_IT_number 2
_space_group_name_Hall '-P 1'
_space_group_name_H-M_alt 'P -1'
_symmetry_cell_setting triclinic
_symmetry_space_group_name_Hall '-P 1'
_symmetry_space_group_name_H-M 'P -1'
_cell_angle_alpha 110.6330(10)
_cell_angle_beta 103.2580(10)
_cell_angle_gamma 102.6850(10)
_cell_formula_units_Z 2
_cell_length_a 11.9901(8)
_cell_length_b 13.1090(9)
_cell_length_c 13.7709(9)
_cell_measurement_temperature 90(2)
_cell_volume 1861.4(2)
_diffrn_ambient_temperature 90(2)
_exptl_crystal_density_diffrn 1.198
_cod_depositor_comments
;
The following automatic conversions were performed:
'_symmetry_cell_setting' value 'Triclinic' changed to 'triclinic'
according to '/home/saulius/struct/CIF-dictionaries/cif_core.dic'
dictionary named 'cif_core.dic' version 2.4.1 from 2010-06-29.

Automatic conversion script
Id: cif_fix_enum 1527 2010-12-29 10:47:43Z saulius 
;
_cod_database_code 7100604

loop_
_symmetry_equiv_pos_as_xyz
'x, y, z'
'-x, -y, -z'

loop_
_atom_site_label
_atom_site_type_symbol
_atom_site_fract_x
_atom_site_fract_y
_atom_site_fract_z
_atom_site_U_iso_or_equiv
_atom_site_adp_type
_atom_site_occupancy
_atom_site_symmetry_multiplicity
_atom_site_calc_flag
_atom_site_refinement_flags
_atom_site_disorder_assembly
_atom_site_disorder_group
Ge1 Ge 0.397696(15) 0.379850(14) 0.445087(14) 0.02136(5) Uani 1 1 d . . .
O1 O 0.47011(13) 0.52508(10) 0.58098(11) 0.0292(3) Uani 1 1 d . . .
H1 H 0.437(4) 0.551(4) 0.641(4) 0.134(17) Uiso 1 1 d . . .
C1 C 0.48903(12) 0.28457(11) 0.49681(11) 0.0126(2) Uani 1 1 d . . .
C2 C 0.47954(12) 0.26629(11) 0.59017(11) 0.0131(2) Uani 1 1 d . . .
C3 C 0.53114(12) 0.19136(12) 0.61991(11) 0.0152(2) Uani 1 1 d . . .
H3 H 0.5255 0.1813 0.6839 0.018 Uiso 1 1 calc R . .
C4 C 0.59066(12) 0.13125(12) 0.55674(12) 0.0157(3) Uani 1 1 d . . .
H4 H 0.6276 0.0820 0.5784 0.019 Uiso 1 1 calc R . .
C5 C 0.59556(12) 0.14393(11) 0.46163(11) 0.0142(2) Uani 1 1 d . . .
H5 H 0.6336 0.1010 0.4169 0.017 Uiso 1 1 calc R . .
C6 C 0.54504(12) 0.21920(11) 0.43119(11) 0.0124(2) Uani 1 1 d . . .
C7 C 0.40770(13) 0.32183(12) 0.65549(11) 0.0149(2) Uani 1 1 d . . .
C8 C 0.28004(13) 0.27189(13) 0.61631(12) 0.0186(3) Uani 1 1 d . . .
C9 C 0.21414(15) 0.32512(15) 0.67753(14) 0.0240(3) Uani 1 1 d . . .
H9 H 0.1282 0.2924 0.6522 0.029 Uiso 1 1 calc R . .
C10 C 0.27210(16) 0.42473(15) 0.77447(14) 0.0257(3) Uani 1 1 d . . .
H10 H 0.2257 0.4605 0.8142 0.031 Uiso 1 1 calc R . .
C11 C 0.39777(16) 0.47258(13) 0.81378(13) 0.0231(3) Uani 1 1 d . . .
H11 H 0.4368 0.5402 0.8810 0.028 Uiso 1 1 calc R . .
C12 C 0.46743(14) 0.42233(12) 0.75545(12) 0.0175(3) Uani 1 1 d . . .
C13 C 0.21503(14) 0.15879(14) 0.51329(13) 0.0222(3) Uani 1 1 d . . .
H13 H 0.2717 0.1471 0.4704 0.027 Uiso 1 1 calc R . .
C14 C 0.09922(17) 0.15917(18) 0.43810(17) 0.0358(4) Uani 1 1 d . . .
H14A H 0.0392 0.1642 0.4758 0.054 Uiso 1 1 calc R . .
H14B H 0.0661 0.0878 0.3700 0.054 Uiso 1 1 calc R . .
H14C H 0.1183 0.2257 0.4204 0.054 Uiso 1 1 calc R . .
C15 C 0.18731(18) 0.05771(15) 0.54550(16) 0.0312(4) Uani 1 1 d . . .
H15A H 0.2629 0.0568 0.5906 0.047 Uiso 1 1 calc R . .
H15B H 0.1496 -0.0150 0.4788 0.047 Uiso 1 1 calc R . .
H15C H 0.1317 0.0668 0.5877 0.047 Uiso 1 1 calc R . .
C16 C 0.60545(15) 0.47408(13) 0.80121(13) 0.0212(3) Uani 1 1 d . . .
H16 H 0.6365 0.4443 0.7390 0.025 Uiso 1 1 calc R . .
C17 C 0.65218(18) 0.60641(14) 0.84956(15) 0.0293(4) Uani 1 1 d . . .
H17A H 0.6162 0.6317 0.7945 0.044 Uiso 1 1 calc R . .
H17B H 0.7408 0.6338 0.8700 0.044 Uiso 1 1 calc R . .
H17C H 0.6294 0.6383 0.9151 0.044 Uiso 1 1 calc R . .
C18 C 0.65845(17) 0.43475(16) 0.88850(15) 0.0307(4) Uani 1 1 d . . .
H18A H 0.6271 0.4603 0.9495 0.046 Uiso 1 1 calc R . .
H18B H 0.7471 0.4684 0.9163 0.046 Uiso 1 1 calc R . .
H18C H 0.6350 0.3503 0.8556 0.046 Uiso 1 1 calc R . .
C19 C 0.55032(12) 0.22463(11) 0.32491(11) 0.0127(2) Uani 1 1 d . . .
C20 C 0.66014(12) 0.28914(11) 0.32241(11) 0.0142(2) Uani 1 1 d . . .
C21 C 0.66692(13) 0.28625(12) 0.22165(12) 0.0173(3) Uani 1 1 d . . .
H21 H 0.7403 0.3290 0.2190 0.021 Uiso 1 1 calc R . .
C22 C 0.56798(14) 0.22180(13) 0.12527(12) 0.0192(3) Uani 1 1 d . . .
H22 H 0.5743 0.2201 0.0572 0.023 Uiso 1 1 calc R . .
C23 C 0.45954(13) 0.15974(13) 0.12830(12) 0.0185(3) Uani 1 1 d . . .
H23 H 0.3919 0.1168 0.0623 0.022 Uiso 1 1 calc R . .
C24 C 0.44915(12) 0.15993(12) 0.22751(11) 0.0149(2) Uani 1 1 d . . .
C25 C 0.77008(12) 0.35846(12) 0.42696(12) 0.0161(3) Uani 1 1 d . . .
H25 H 0.7410 0.3690 0.4912 0.019 Uiso 1 1 calc R . .
C26 C 0.86127(14) 0.29320(13) 0.43368(14) 0.0230(3) Uani 1 1 d . . .
H26A H 0.8202 0.2165 0.4273 0.034 Uiso 1 1 calc R . .
H26B H 0.9275 0.3364 0.5045 0.034 Uiso 1 1 calc R . .
H26C H 0.8943 0.2850 0.3735 0.034 Uiso 1 1 calc R . .
C27 C 0.83409(14) 0.47880(13) 0.43752(13) 0.0216(3) Uani 1 1 d . . .
H27A H 0.8717 0.4712 0.3803 0.032 Uiso 1 1 calc R . .
H27B H 0.8968 0.5236 0.5103 0.032 Uiso 1 1 calc R . .
H27C H 0.7747 0.5185 0.4287 0.032 Uiso 1 1 calc R . .
C28 C 0.33229(13) 0.08374(13) 0.22679(12) 0.0186(3) Uani 1 1 d . . .
H28 H 0.3320 0.1114 0.3043 0.022 Uiso 1 1 calc R . .
C29 C 0.33121(16) -0.04160(14) 0.18889(16) 0.0285(3) Uani 1 1 d . . .
H29A H 0.3321 -0.0709 0.1131 0.043 Uiso 1 1 calc R . .
H29B H 0.2578 -0.0893 0.1919 0.043 Uiso 1 1 calc R . .
H29C H 0.4030 -0.0447 0.2375 0.043 Uiso 1 1 calc R . .
C30 C 0.21747(14) 0.09027(17) 0.15619(16) 0.0294(4) Uani 1 1 d . . .
H30A H 0.2201 0.1709 0.1810 0.044 Uiso 1 1 calc R . .
H30B H 0.1459 0.0447 0.1635 0.044 Uiso 1 1 calc R . .
H30C H 0.2129 0.0594 0.0789 0.044 Uiso 1 1 calc R . .
C31 C 0.94549(15) 0.49188(15) 0.79533(14) 0.0251(3) Uani 1 1 d . . .
C32 C 1.04162(15) 0.54117(16) 0.89481(14) 0.0268(3) Uani 1 1 d . . .
H32 H 1.0664 0.4930 0.9270 0.032 Uiso 1 1 calc R . .
C33 C 1.10166(17) 0.65953(17) 0.94743(15) 0.0318(4) Uani 1 1 d . . .
H33 H 1.1668 0.6917 1.0152 0.038 Uiso 1 1 calc R . .
C34 C 1.06677(18) 0.73083(17) 0.90140(16) 0.0336(4) Uani 1 1 d . . .
H34 H 1.1077 0.8118 0.9374 0.040 Uiso 1 1 calc R . .
C35 C 0.97172(19) 0.68306(18) 0.80247(17) 0.0341(4) Uani 1 1 d . . .
H35 H 0.9478 0.7315 0.7702 0.041 Uiso 1 1 calc R . .
C36 C 0.91113(17) 0.56461(17) 0.75015(15) 0.0310(4) Uani 1 1 d . . .
H36 H 0.8455 0.5329 0.6828 0.037 Uiso 1 1 calc R . .
C37 C 0.88124(19) 0.36309(17) 0.73912(17) 0.0369(4) Uani 1 1 d . . .
H37A H 0.9263 0.3257 0.6949 0.055 Uiso 1 1 calc R . .
H37B H 0.7991 0.3464 0.6911 0.055 Uiso 1 1 calc R . .
H37C H 0.8766 0.3336 0.7948 0.055 Uiso 1 1 calc R . .
C41 C 0.81584(15) 0.85709(15) 0.14323(13) 0.0249(3) Uani 1 1 d . . .
C42 C 0.84871(15) 0.97135(15) 0.15650(13) 0.0255(3) Uani 1 1 d . . .
H42 H 0.9262 1.0066 0.1551 0.031 Uiso 1 1 calc R . .
C43 C 0.77000(16) 1.03424(14) 0.17171(14) 0.0260(3) Uani 1 1 d . . .
H43 H 0.7940 1.1121 0.1810 0.031 Uiso 1 1 calc R . .
C44 C 0.65629(15) 0.98362(14) 0.17330(13) 0.0237(3) Uani 1 1 d . . .
H44 H 0.6024 1.0266 0.1840 0.028 Uiso 1 1 calc R . .
C45 C 0.62204(15) 0.86978(14) 0.15918(13) 0.0223(3) Uani 1 1 d . . .
H45 H 0.5441 0.8345 0.1597 0.027 Uiso 1 1 calc R . .
C46 C 0.70116(16) 0.80700(14) 0.14430(13) 0.0241(3) Uani 1 1 d . . .
H46 H 0.6768 0.7291 0.1347 0.029 Uiso 1 1 calc R . .
C47 C 0.9031(2) 0.7904(2) 0.12912(19) 0.0416(5) Uani 1 1 d . . .
H47A H 0.9341 0.7968 0.0708 0.062 Uiso 1 1 calc R . .
H47B H 0.8611 0.7091 0.1090 0.062 Uiso 1 1 calc R . .
H47C H 0.9709 0.8221 0.1984 0.062 Uiso 1 1 calc R . .

loop_
_atom_site_aniso_label
_atom_site_aniso_U_11
_atom_site_aniso_U_22
_atom_site_aniso_U_33
_atom_site_aniso_U_23
_atom_site_aniso_U_13
_atom_site_aniso_U_12
Ge1 0.02117(9) 0.01987(8) 0.02484(9) 0.01185(7) 0.00468(6) 0.00931(6)
O1 0.0477(8) 0.0189(5) 0.0297(6) 0.0111(5) 0.0251(6) 0.0128(5)
C1 0.0109(5) 0.0121(5) 0.0130(6) 0.0045(5) 0.0036(5) 0.0023(4)
C2 0.0115(5) 0.0137(6) 0.0124(6) 0.0044(5) 0.0036(5) 0.0032(4)
C3 0.0156(6) 0.0171(6) 0.0138(6) 0.0077(5) 0.0050(5) 0.0049(5)
C4 0.0146(6) 0.0144(6) 0.0178(6) 0.0073(5) 0.0042(5) 0.0047(5)
C5 0.0116(6) 0.0129(5) 0.0160(6) 0.0041(5) 0.0046(5) 0.0036(5)
C6 0.0096(5) 0.0128(5) 0.0123(6) 0.0041(5) 0.0033(4) 0.0013(4)
C7 0.0177(6) 0.0181(6) 0.0154(6) 0.0106(5) 0.0085(5) 0.0089(5)
C8 0.0179(6) 0.0247(7) 0.0195(7) 0.0133(6) 0.0086(5) 0.0099(5)
C9 0.0211(7) 0.0352(8) 0.0296(8) 0.0205(7) 0.0154(6) 0.0167(6)
C10 0.0350(9) 0.0307(8) 0.0303(8) 0.0191(7) 0.0235(7) 0.0222(7)
C11 0.0349(8) 0.0199(7) 0.0222(7) 0.0101(6) 0.0175(7) 0.0130(6)
C12 0.0239(7) 0.0173(6) 0.0165(6) 0.0090(5) 0.0106(5) 0.0091(5)
C13 0.0140(6) 0.0302(8) 0.0201(7) 0.0101(6) 0.0049(5) 0.0047(6)
C14 0.0220(8) 0.0436(10) 0.0351(10) 0.0211(9) -0.0026(7) 0.0042(7)
C15 0.0337(9) 0.0250(8) 0.0284(9) 0.0089(7) 0.0045(7) 0.0077(7)
C16 0.0248(7) 0.0174(6) 0.0171(7) 0.0036(5) 0.0083(6) 0.0039(6)
C17 0.0360(9) 0.0179(7) 0.0239(8) 0.0023(6) 0.0096(7) 0.0015(6)
C18 0.0285(8) 0.0311(8) 0.0260(8) 0.0108(7) 0.0028(7) 0.0066(7)
C19 0.0129(6) 0.0130(5) 0.0125(6) 0.0047(5) 0.0049(5) 0.0053(5)
C20 0.0132(6) 0.0132(6) 0.0158(6) 0.0054(5) 0.0049(5) 0.0049(5)
C21 0.0177(6) 0.0181(6) 0.0182(7) 0.0085(5) 0.0092(5) 0.0055(5)
C22 0.0213(7) 0.0230(7) 0.0154(6) 0.0091(5) 0.0081(5) 0.0078(6)
C23 0.0170(6) 0.0218(7) 0.0135(6) 0.0056(5) 0.0033(5) 0.0053(5)
C24 0.0130(6) 0.0163(6) 0.0142(6) 0.0047(5) 0.0049(5) 0.0050(5)
C25 0.0131(6) 0.0152(6) 0.0160(6) 0.0052(5) 0.0038(5) 0.0006(5)
C26 0.0142(6) 0.0212(7) 0.0291(8) 0.0113(6) 0.0017(6) 0.0025(5)
C27 0.0178(7) 0.0164(6) 0.0252(7) 0.0067(6) 0.0063(6) 0.0004(5)
C28 0.0130(6) 0.0213(7) 0.0155(6) 0.0045(5) 0.0037(5) 0.0014(5)
C29 0.0227(8) 0.0220(7) 0.0371(9) 0.0116(7) 0.0100(7) 0.0018(6)
C30 0.0129(7) 0.0370(9) 0.0339(9) 0.0150(7) 0.0032(6) 0.0047(6)
C31 0.0197(7) 0.0297(8) 0.0240(8) 0.0079(6) 0.0099(6) 0.0077(6)
C32 0.0239(8) 0.0334(8) 0.0258(8) 0.0132(7) 0.0099(6) 0.0120(7)
C33 0.0259(8) 0.0355(9) 0.0251(8) 0.0079(7) 0.0060(7) 0.0048(7)
C34 0.0363(10) 0.0295(9) 0.0347(10) 0.0112(7) 0.0190(8) 0.0071(7)
C35 0.0410(10) 0.0398(10) 0.0365(10) 0.0233(8) 0.0219(8) 0.0196(8)
C36 0.0267(8) 0.0420(10) 0.0245(8) 0.0139(7) 0.0081(7) 0.0127(7)
C37 0.0331(10) 0.0304(9) 0.0351(10) 0.0058(8) 0.0089(8) 0.0044(7)
C41 0.0258(8) 0.0310(8) 0.0185(7) 0.0084(6) 0.0064(6) 0.0148(7)
C42 0.0185(7) 0.0295(8) 0.0206(7) 0.0056(6) 0.0049(6) 0.0035(6)
C43 0.0294(8) 0.0197(7) 0.0232(8) 0.0050(6) 0.0083(6) 0.0053(6)
C44 0.0277(8) 0.0261(7) 0.0196(7) 0.0078(6) 0.0108(6) 0.0133(6)
C45 0.0232(7) 0.0286(8) 0.0166(7) 0.0106(6) 0.0081(6) 0.0081(6)
C46 0.0308(8) 0.0227(7) 0.0198(7) 0.0097(6) 0.0080(6) 0.0097(6)
C47 0.0378(11) 0.0510(12) 0.0454(12) 0.0206(10) 0.0165(9) 0.0294(10)

loop_
_geom_bond_atom_site_label_1
_geom_bond_atom_site_label_2
_geom_bond_distance
_geom_bond_site_symmetry_2
_geom_bond_publ_flag
Ge1 O1 1.9744(13) . ?
Ge1 O1 1.9756(13) 2_666 ?
Ge1 C1 2.0339(14) . ?
O1 H1 0.98(5) . ?
O1 Ge1 1.9756(12) 2_666 ?
C1 C6 1.4097(18) . ?
C1 C2 1.4126(18) . ?
C2 C3 1.3963(19) . ?
C2 C7 1.5002(19) . ?
C3 C4 1.3913(19) . ?
C4 C5 1.3895(19) . ?
C5 C6 1.3978(19) . ?
C6 C19 1.5050(18) . ?
C7 C8 1.412(2) . ?
C7 C12 1.414(2) . ?
C8 C9 1.398(2) . ?
C8 C13 1.524(2) . ?
C9 C10 1.385(3) . ?
C10 C11 1.389(3) . ?
C11 C12 1.398(2) . ?
C12 C16 1.524(2) . ?
C13 C14 1.532(2) . ?
C13 C15 1.533(2) . ?
C16 C18 1.531(2) . ?
C16 C17 1.535(2) . ?
C19 C24 1.4107(19) . ?
C19 C20 1.4151(18) . ?
C20 C21 1.3962(19) . ?
C20 C25 1.5224(19) . ?
C21 C22 1.389(2) . ?
C22 C23 1.392(2) . ?
C23 C24 1.399(2) . ?
C24 C28 1.5274(19) . ?
C25 C27 1.534(2) . ?
C25 C26 1.535(2) . ?
C28 C30 1.531(2) . ?
C28 C29 1.535(2) . ?
C31 C36 1.392(3) . ?
C31 C32 1.395(2) . ?
C31 C37 1.509(3) . ?
C32 C33 1.389(3) . ?
C33 C34 1.385(3) . ?
C34 C35 1.386(3) . ?
C35 C36 1.391(3) . ?
C41 C46 1.393(2) . ?
C41 C42 1.395(2) . ?
C41 C47 1.507(3) . ?
C42 C43 1.387(2) . ?
C43 C44 1.388(2) . ?
C44 C45 1.387(2) . ?
C45 C46 1.390(2) . ?
